data_1544158
loop_
_publ_author_name
'Maugeri, Leonardo'
'Jamieson, Ellen M. G.'
'Cordes, David B.'
'Slawin, Alexandra M. Z.'
'Philp, Douglas'

_publ_section_title
;
 pH controlled assembly of a self-complementary halogen-bonded dimer
;
_journal_issue 2
_journal_name_full 'Chem. Sci.'
_journal_page_first 938
_journal_paper_doi 10.1039/C6SC03696A
_journal_volume 8
_journal_year 2017
_chemical_formula_moiety 'C27 H25 F4 I N4 O, C7 H8'
_chemical_formula_sum 'C34 H33 F4 I N4 O'
_chemical_formula_weight 716.56
_space_group_crystal_system monoclinic
_space_group_IT_number 14
_space_group_name_Hall '-P 2yn'
_space_group_name_H-M_alt 'P 1 21/n 1'
_symmetry_space_group_name_Hall '-P 2yn'
_symmetry_space_group_name_H-M 'P 1 21/n 1'
_atom_sites_solution_hydrogens geom
_atom_sites_solution_primary direct
_atom_sites_solution_secondary difmap
_audit_creation_date 2015-11-18
_audit_creation_method 'by CrystalStructure 4.1'
_audit_update_record
;
2016-06-28 deposited with the CCDC.
2016-09-19 downloaded from the CCDC.
;
_cell_angle_alpha 90.0000
_cell_angle_beta 112.991(4)
_cell_angle_gamma 90.0000
_cell_formula_units_Z 4
_cell_length_a 12.469(3)
_cell_length_b 17.723(4)
_cell_length_c 15.596(4)
_cell_measurement_reflns_used 8873
_cell_measurement_temperature 93
_cell_measurement_theta_max 27.50
_cell_measurement_theta_min 1.80
_cell_volume 3172.8(13)
_computing_cell_refinement 'CrystalClear-SM Expert 2.1 b32'
_computing_data_collection 'CrystalClear-SM Expert 2.1 b32 (Rigaku, 2014)'
_computing_data_reduction 'CrystalClear-SM Expert 2.1 b32'
_computing_molecular_graphics 'CrystalStructure 4.1'
_computing_publication_material 'CrystalStructure 4.1 (Rigaku, 2014)'
_computing_structure_refinement 'SHELXL2013 (Sheldrick, 2008)'
_computing_structure_solution 'DIRDIF99-PATTY (Gould, et al., 1999)'
_diffrn_ambient_temperature 93
_diffrn_detector_area_resol_mean 5.814
_diffrn_measured_fraction_theta_full 0.972
_diffrn_measured_fraction_theta_max 0.972
_diffrn_measurement_device_type 'Rigaku XtaLAB P200'
_diffrn_measurement_method \w
_diffrn_radiation_type 'Mo K\a'
_diffrn_radiation_wavelength 0.71075
_diffrn_reflns_av_R_equivalents 0.1242
_diffrn_reflns_Laue_measured_fraction_full 0.972
_diffrn_reflns_Laue_measured_fraction_max 0.972
_diffrn_reflns_limit_h_max 15
_diffrn_reflns_limit_h_min -15
_diffrn_reflns_limit_k_max 21
_diffrn_reflns_limit_k_min -19
_diffrn_reflns_limit_l_max 18
_diffrn_reflns_limit_l_min -18
_diffrn_reflns_number 36305
_diffrn_reflns_point_group_measured_fraction_full 0.972
_diffrn_reflns_point_group_measured_fraction_max 0.972
_diffrn_reflns_theta_full 25.242
_diffrn_reflns_theta_max 25.335
_diffrn_reflns_theta_min 1.825
_diffrn_standards_number 0
_exptl_absorpt_coefficient_mu 1.067
_exptl_absorpt_correction_T_max 0.808
_exptl_absorpt_correction_T_min 0.416
_exptl_absorpt_correction_type multi-scan
_exptl_absorpt_process_details 'REQAB (Rigaku, 1998)'
_exptl_crystal_colour colorless
_exptl_crystal_density_diffrn 1.500
_exptl_crystal_density_method 'not measured'
_exptl_crystal_description prism
_exptl_crystal_F_000 1448.00
_exptl_crystal_recrystallization_method 'Re-crystallisation from solvent'
_exptl_crystal_size_max 0.200
_exptl_crystal_size_mid 0.200
_exptl_crystal_size_min 0.200
_refine_diff_density_max 3.25
_refine_diff_density_min -1.32
_refine_ls_extinction_method none
_refine_ls_goodness_of_fit_ref 0.954
_refine_ls_hydrogen_treatment constr
_refine_ls_number_parameters 404
_refine_ls_number_reflns 5647
_refine_ls_number_restraints 0
_refine_ls_R_factor_all 0.0589
_refine_ls_R_factor_gt 0.0507
_refine_ls_shift/su_max 0.000
_refine_ls_structure_factor_coef Fsqd
_refine_ls_weighting_details 'w = 1/[\s^2^(Fo^2^)+(0.0848P)^2^] where P=(Fo^2^+2Fc^2^)/3'
_refine_ls_weighting_scheme calc
_refine_ls_wR_factor_gt 0.1227
_refine_ls_wR_factor_ref 0.1254
_reflns_number_gt 4641
_reflns_number_total 5647
_reflns_threshold_expression F^2^>2.0\s(F^2^)
_cod_data_source_file c6sc03696a2.cif
_cod_data_source_block 1
_cod_depositor_comments 'Adding full bibliography for 1544158--1544161.cif.'
_cod_database_code 1544158
_solvent_exptl_crystal_recrystallization_method Toluene

loop_
_space_group_symop_id
_space_group_symop_operation_xyz
1 +X,+Y,+Z
2 1/2-X,1/2+Y,1/2-Z
3 -X,-Y,-Z
4 -1/2+X,-1/2-Y,-1/2+Z

loop_
_atom_site_label
_atom_site_type_symbol
_atom_site_fract_x
_atom_site_fract_y
_atom_site_fract_z
_atom_site_U_iso_or_equiv
_atom_site_adp_type
_atom_site_occupancy
_atom_site_site_symmetry_order
_atom_site_calc_flag
_atom_site_refinement_flags_posn
_atom_site_refinement_flags_adp
I1 I 0.09471(2) 0.10994(2) 0.02261(2) 0.02072(12) Uani 1 1 d . .
F21 F 0.1422(2) 0.01794(14) -0.17758(19) 0.0283(6) Uani 1 1 d . .
F22 F 0.1783(2) 0.09284(14) -0.31437(18) 0.0277(6) Uani 1 1 d . .
F24 F 0.5101(2) 0.20951(13) -0.09054(18) 0.0258(6) Uani 1 1 d . .
F25 F 0.4813(2) 0.12809(14) 0.04392(18) 0.0248(6) Uani 1 1 d . .
O29 O 0.4155(3) 0.28889(19) -0.4961(2) 0.0327(8) Uani 1 1 d . .
N17 N 0.3008(3) 0.02519(19) 0.0065(3) 0.0219(8) Uani 1 1 d . .
N18 N 0.3761(3) -0.0342(2) 0.0402(3) 0.0264(8) Uani 1 1 d . .
N19 N 0.3523(3) -0.0642(2) 0.1074(3) 0.0237(8) Uani 1 1 d . .
N26 N 0.3648(3) 0.19147(19) -0.2785(3) 0.0209(8) Uani 1 1 d . .
C1 C 0.2190(4) -0.0450(2) 0.1912(3) 0.0200(9) Uani 1 1 d . .
C2 C 0.1994(4) 0.0108(2) 0.2452(3) 0.0203(9) Uani 1 1 d . .
H2 H 0.2189 0.0616 0.2380 0.024 Uiso 1 1 calc R U
C3 C 0.1514(4) -0.0063(2) 0.3103(3) 0.0200(9) Uani 1 1 d . .
C4 C 0.1240(4) -0.0821(2) 0.3186(3) 0.0204(9) Uani 1 1 d . .
H4 H 0.0901 -0.0948 0.3617 0.024 Uiso 1 1 calc R U
C5 C 0.1451(3) -0.1396(2) 0.2652(3) 0.0193(9) Uani 1 1 d . .
C6 C 0.1934(4) -0.1203(2) 0.2015(3) 0.0190(9) Uani 1 1 d . .
H6 H 0.2089 -0.1583 0.1650 0.023 Uiso 1 1 calc R U
C7 C 0.1304(4) 0.0580(2) 0.3686(3) 0.0231(9) Uani 1 1 d . .
C8 C 0.0565(4) 0.1198(2) 0.3021(4) 0.0285(11) Uani 1 1 d . .
H8A H 0.0440 0.1614 0.3386 0.034 Uiso 1 1 calc R U
H8B H -0.0189 0.0987 0.2615 0.034 Uiso 1 1 calc R U
H8C H 0.0974 0.1387 0.2640 0.034 Uiso 1 1 calc R U
C9 C 0.2487(4) 0.0907(3) 0.4331(4) 0.0303(11) Uani 1 1 d . .
H9A H 0.2948 0.0513 0.4757 0.036 Uiso 1 1 calc R U
H9B H 0.2361 0.1326 0.4692 0.036 Uiso 1 1 calc R U
H9C H 0.2906 0.1091 0.3956 0.036 Uiso 1 1 calc R U
C10 C 0.0663(4) 0.0307(3) 0.4295(4) 0.0286(10) Uani 1 1 d . .
H10A H 0.0522 0.0737 0.4632 0.034 Uiso 1 1 calc R U
H10B H 0.1142 -0.0068 0.4742 0.034 Uiso 1 1 calc R U
H10C H -0.0082 0.0080 0.3899 0.034 Uiso 1 1 calc R U
C11 C 0.1096(4) -0.2213(2) 0.2752(3) 0.0217(9) Uani 1 1 d . .
C12 C 0.1532(5) -0.2438(3) 0.3778(3) 0.0316(11) Uani 1 1 d . .
H12A H 0.1160 -0.2118 0.4096 0.038 Uiso 1 1 calc R U
H12B H 0.2379 -0.2372 0.4070 0.038 Uiso 1 1 calc R U
H12C H 0.1336 -0.2967 0.3827 0.038 Uiso 1 1 calc R U
C13 C -0.0240(4) -0.2270(3) 0.2328(4) 0.0312(11) Uani 1 1 d . .
H13A H -0.0533 -0.2130 0.1668 0.037 Uiso 1 1 calc R U
H13B H -0.0564 -0.1927 0.2658 0.037 Uiso 1 1 calc R U
H13C H -0.0474 -0.2789 0.2387 0.037 Uiso 1 1 calc R U
C14 C 0.1584(4) -0.2779(3) 0.2255(4) 0.0277(10) Uani 1 1 d . .
H14A H 0.1268 -0.2669 0.1586 0.033 Uiso 1 1 calc R U
H14B H 0.1361 -0.3292 0.2355 0.033 Uiso 1 1 calc R U
H14C H 0.2435 -0.2740 0.2506 0.033 Uiso 1 1 calc R U
C15 C 0.2637(4) -0.0245(2) 0.1196(3) 0.0197(9) Uani 1 1 d . .
C16 C 0.2299(4) 0.0322(2) 0.0552(3) 0.0200(9) Uani 1 1 d . .
C20 C 0.3111(4) 0.0711(2) -0.0647(3) 0.0210(9) Uani 1 1 d . .
C21 C 0.2339(4) 0.0646(2) -0.1554(3) 0.0224(9) Uani 1 1 d . .
C22 C 0.2510(4) 0.1035(2) -0.2264(3) 0.0206(9) Uani 1 1 d . .
C23 C 0.3453(4) 0.1528(2) -0.2059(3) 0.0208(9) Uani 1 1 d . .
C24 C 0.4203(4) 0.1606(2) -0.1138(3) 0.0222(9) Uani 1 1 d . .
C25 C 0.4058(4) 0.1199(2) -0.0437(3) 0.0200(9) Uani 1 1 d . .
C27 C 0.2808(4) 0.2372(2) -0.3394(3) 0.0229(9) Uani 1 1 d . .
H27 H 0.2104 0.2451 -0.3306 0.028 Uiso 1 1 calc R U
C28 C 0.2953(4) 0.2711(2) -0.4112(3) 0.0257(10) Uani 1 1 d . .
H28 H 0.2353 0.3026 -0.4519 0.031 Uiso 1 1 calc R U
C29 C 0.4022(4) 0.2602(2) -0.4280(3) 0.0245(10) Uani 1 1 d . .
C30 C 0.4874(4) 0.2130(2) -0.3605(3) 0.0252(10) Uani 1 1 d . .
H30 H 0.5598 0.2047 -0.3659 0.030 Uiso 1 1 calc R U
C31 C 0.4686(4) 0.1799(2) -0.2897(3) 0.0226(9) Uani 1 1 d . .
H31 H 0.5268 0.1484 -0.2471 0.027 Uiso 1 1 calc R U
C41 C 0.5752(5) 0.0970(3) 0.4726(4) 0.0436(14) Uani 1 1 d . .
H41A H 0.5419 0.1473 0.4712 0.052 Uiso 1 1 calc R U
H41B H 0.6403 0.0893 0.5327 0.052 Uiso 1 1 calc R U
H41C H 0.5154 0.0587 0.4642 0.052 Uiso 1 1 calc R U
C42 C 0.6186(4) 0.0906(3) 0.3952(4) 0.0314(11) Uani 1 1 d . .
C43 C 0.5560(4) 0.0519(3) 0.3123(4) 0.0365(12) Uani 1 1 d . .
H43 H 0.4869 0.0257 0.3061 0.044 Uiso 1 1 calc R U
C44 C 0.5923(5) 0.0512(3) 0.2403(4) 0.0368(12) Uani 1 1 d . .
H44 H 0.5484 0.0245 0.1848 0.044 Uiso 1 1 calc R U
C45 C 0.6937(5) 0.0894(3) 0.2480(4) 0.0360(12) Uani 1 1 d . .
H45 H 0.7173 0.0902 0.1970 0.043 Uiso 1 1 calc R U
C46 C 0.7592(4) 0.1259(3) 0.3294(4) 0.0339(12) Uani 1 1 d . .
H46 H 0.8297 0.1504 0.3359 0.041 Uiso 1 1 calc R U
C47 C 0.7211(4) 0.1265(3) 0.4024(4) 0.0348(12) Uani 1 1 d . .
H47 H 0.7662 0.1521 0.4584 0.042 Uiso 1 1 calc R U

loop_
_atom_site_aniso_label
_atom_site_aniso_U_11
_atom_site_aniso_U_22
_atom_site_aniso_U_33
_atom_site_aniso_U_23
_atom_site_aniso_U_13
_atom_site_aniso_U_12
I1 0.01789(17) 0.02068(17) 0.0299(2) 0.00140(11) 0.01622(13) 0.00242(11)
F21 0.0210(13) 0.0297(13) 0.0399(16) 0.0002(11) 0.0182(12) -0.0080(10)
F22 0.0244(13) 0.0328(14) 0.0282(16) 0.0010(11) 0.0130(12) -0.0033(11)
F24 0.0228(13) 0.0248(13) 0.0341(16) -0.0007(11) 0.0158(11) -0.0069(10)
F25 0.0246(13) 0.0297(13) 0.0235(15) 0.0003(10) 0.0130(12) -0.0002(10)
O29 0.0337(19) 0.0395(19) 0.0304(19) 0.0015(15) 0.0184(15) -0.0120(15)
N17 0.0202(18) 0.0230(17) 0.032(2) 0.0053(15) 0.0202(17) 0.0055(14)
N18 0.0242(19) 0.0259(19) 0.040(2) 0.0061(17) 0.0240(18) 0.0062(15)
N19 0.0197(18) 0.0249(18) 0.035(2) 0.0061(16) 0.0201(17) 0.0036(15)
N26 0.0192(18) 0.0240(18) 0.026(2) 0.0037(15) 0.0155(16) 0.0000(14)
C1 0.0151(19) 0.024(2) 0.025(2) 0.0031(17) 0.0125(18) -0.0004(16)
C2 0.017(2) 0.019(2) 0.028(3) 0.0023(17) 0.0137(19) -0.0001(16)
C3 0.014(2) 0.021(2) 0.027(2) 0.0014(17) 0.0098(18) 0.0007(16)
C4 0.018(2) 0.022(2) 0.026(3) 0.0017(17) 0.0153(18) -0.0006(16)
C5 0.0138(19) 0.021(2) 0.026(2) 0.0010(17) 0.0100(18) 0.0011(16)
C6 0.016(2) 0.021(2) 0.024(2) -0.0026(17) 0.0130(18) 0.0014(15)
C7 0.022(2) 0.022(2) 0.033(3) -0.0028(18) 0.017(2) -0.0024(17)
C8 0.031(3) 0.021(2) 0.044(3) -0.0021(19) 0.025(2) 0.0020(18)
C9 0.029(3) 0.029(2) 0.040(3) -0.007(2) 0.021(2) -0.0057(19)
C10 0.031(3) 0.024(2) 0.043(3) -0.005(2) 0.028(2) -0.0023(19)
C11 0.021(2) 0.018(2) 0.033(3) 0.0016(17) 0.018(2) 0.0004(16)
C12 0.039(3) 0.022(2) 0.041(3) 0.005(2) 0.024(2) 0.001(2)
C13 0.023(2) 0.024(2) 0.052(3) 0.001(2) 0.021(2) -0.0010(18)
C14 0.028(2) 0.022(2) 0.039(3) -0.0010(19) 0.021(2) -0.0013(18)
C15 0.019(2) 0.020(2) 0.027(2) -0.0027(17) 0.0160(19) -0.0005(16)
C16 0.019(2) 0.022(2) 0.026(2) -0.0001(17) 0.0154(18) -0.0011(16)
C20 0.022(2) 0.020(2) 0.029(3) 0.0027(17) 0.019(2) 0.0043(17)
C21 0.018(2) 0.020(2) 0.035(3) 0.0009(18) 0.017(2) -0.0011(16)
C22 0.017(2) 0.023(2) 0.025(3) 0.0024(17) 0.0120(19) 0.0025(16)
C23 0.018(2) 0.022(2) 0.031(3) 0.0034(18) 0.0187(19) 0.0043(16)
C24 0.018(2) 0.021(2) 0.034(3) -0.0008(18) 0.018(2) -0.0003(17)
C25 0.017(2) 0.023(2) 0.025(3) 0.0018(17) 0.014(2) 0.0054(16)
C27 0.016(2) 0.025(2) 0.031(3) 0.0006(18) 0.0125(19) -0.0006(17)
C28 0.024(2) 0.026(2) 0.030(3) 0.0027(19) 0.013(2) -0.0013(18)
C29 0.024(2) 0.030(2) 0.023(2) -0.0035(18) 0.0129(19) -0.0086(18)
C30 0.025(2) 0.029(2) 0.030(3) -0.0022(19) 0.020(2) -0.0041(18)
C31 0.018(2) 0.025(2) 0.030(3) 0.0006(18) 0.0156(19) -0.0006(17)
C41 0.038(3) 0.056(3) 0.043(4) 0.007(3) 0.022(3) 0.009(3)
C42 0.024(2) 0.033(2) 0.038(3) 0.005(2) 0.014(2) 0.008(2)
C43 0.028(2) 0.028(2) 0.054(4) 0.005(2) 0.016(2) 0.003(2)
C44 0.046(3) 0.025(2) 0.037(3) 0.001(2) 0.014(2) 0.005(2)
C45 0.045(3) 0.030(2) 0.041(3) 0.004(2) 0.026(3) 0.014(2)
C46 0.024(2) 0.035(3) 0.048(3) 0.004(2) 0.020(2) 0.006(2)
C47 0.026(3) 0.041(3) 0.033(3) -0.002(2) 0.007(2) 0.007(2)

loop_
_atom_type_symbol
_atom_type_description
_atom_type_scat_dispersion_real
_atom_type_scat_dispersion_imag
_atom_type_scat_source
C C 0.0033 0.0016
;
International Tables for Crystallography
(Vol. C, Tables 4.2.6.8 and 6.1.1.4)
;
H H 0.0000 0.0000
;
International Tables for Crystallography
(Vol. C, Table 6.1.1.4)
;
F F 0.0171 0.0103
;
International Tables for Crystallography
(Vol. C, Tables 4.2.6.8 and 6.1.1.4)
;
I I -0.4742 1.8119
;
International Tables for Crystallography
(Vol. C, Tables 4.2.6.8 and 6.1.1.4)
;
N N 0.0061 0.0033
;
International Tables for Crystallography
(Vol. C, Tables 4.2.6.8 and 6.1.1.4)
;
O O 0.0106 0.0060
;
International Tables for Crystallography
(Vol. C, Tables 4.2.6.8 and 6.1.1.4)
;

loop_
_geom_angle_atom_site_label_1
_geom_angle_atom_site_label_2
_geom_angle_atom_site_label_3
_geom_angle
N18 N17 C16 110.4(3)
N18 N17 C20 118.7(3)
C16 N17 C20 130.7(4)
N19 N18 N17 106.5(3)
N18 N19 C15 110.3(3)
C27 N26 C31 119.9(4)
C27 N26 C23 121.0(3)
C31 N26 C23 119.1(3)
C2 C1 C6 120.7(4)
C2 C1 C15 119.6(4)
C6 C1 C15 119.7(4)
C1 C2 C3 121.0(4)
C1 C2 H2 119.5
C3 C2 H2 119.5
C2 C3 C4 117.6(4)
C2 C3 C7 119.1(4)
C4 C3 C7 123.3(4)
C3 C4 C5 122.1(4)
C3 C4 H4 119.0
C5 C4 H4 119.0
C6 C5 C4 118.5(4)
C6 C5 C11 121.8(4)
C4 C5 C11 119.6(4)
C5 C6 C1 120.1(4)
C5 C6 H6 119.9
C1 C6 H6 119.9
C9 C7 C10 108.1(4)
C9 C7 C8 109.9(4)
C10 C7 C8 108.7(4)
C9 C7 C3 108.9(3)
C10 C7 C3 112.3(3)
C8 C7 C3 108.9(4)
C7 C8 H8A 109.5
C7 C8 H8B 109.5
H8A C8 H8B 109.5
C7 C8 H8C 109.5
H8A C8 H8C 109.5
H8B C8 H8C 109.5
C7 C9 H9A 109.5
C7 C9 H9B 109.5
H9A C9 H9B 109.5
C7 C9 H9C 109.5
H9A C9 H9C 109.5
H9B C9 H9C 109.5
C7 C10 H10A 109.5
C7 C10 H10B 109.5
H10A C10 H10B 109.5
C7 C10 H10C 109.5
H10A C10 H10C 109.5
H10B C10 H10C 109.5
C12 C11 C14 108.1(4)
C12 C11 C13 108.5(4)
C14 C11 C13 108.5(4)
C12 C11 C5 110.7(4)
C14 C11 C5 112.2(3)
C13 C11 C5 108.9(3)
C11 C12 H12A 109.5
C11 C12 H12B 109.5
H12A C12 H12B 109.5
C11 C12 H12C 109.5
H12A C12 H12C 109.5
H12B C12 H12C 109.5
C11 C13 H13A 109.5
C11 C13 H13B 109.5
H13A C13 H13B 109.5
C11 C13 H13C 109.5
H13A C13 H13C 109.5
H13B C13 H13C 109.5
C11 C14 H14A 109.5
C11 C14 H14B 109.5
H14A C14 H14B 109.5
C11 C14 H14C 109.5
H14A C14 H14C 109.5
H14B C14 H14C 109.5
C16 C15 N19 107.8(4)
C16 C15 C1 129.8(4)
N19 C15 C1 122.5(4)
C15 C16 N17 105.0(4)
C15 C16 I1 130.8(3)
N17 C16 I1 124.0(3)
C21 C20 C25 118.9(4)
C21 C20 N17 121.1(4)
C25 C20 N17 119.8(4)
F21 C21 C20 120.1(4)
F21 C21 C22 118.7(4)
C20 C21 C22 121.1(4)
F22 C22 C21 119.8(4)
F22 C22 C23 119.9(4)
C21 C22 C23 120.3(4)
C24 C23 C22 117.9(4)
C24 C23 N26 121.5(4)
C22 C23 N26 120.6(4)
F24 C24 C25 118.4(4)
F24 C24 C23 119.9(4)
C25 C24 C23 121.8(4)
F25 C25 C24 119.8(4)
F25 C25 C20 120.2(4)
C24 C25 C20 119.9(4)
C28 C27 N26 121.8(4)
C28 C27 H27 119.1
N26 C27 H27 119.1
C27 C28 C29 121.2(4)
C27 C28 H28 119.4
C29 C28 H28 119.4
O29 C29 C30 123.7(4)
O29 C29 C28 122.1(4)
C30 C29 C28 114.2(4)
C31 C30 C29 122.5(4)
C31 C30 H30 118.8
C29 C30 H30 118.8
C30 C31 N26 120.5(4)
C30 C31 H31 119.7
N26 C31 H31 119.7
C42 C41 H41A 109.5
C42 C41 H41B 109.5
H41A C41 H41B 109.5
C42 C41 H41C 109.5
H41A C41 H41C 109.5
H41B C41 H41C 109.5
C47 C42 C43 117.4(5)
C47 C42 C41 120.4(5)
C43 C42 C41 122.1(5)
C44 C43 C42 121.3(5)
C44 C43 H43 119.3
C42 C43 H43 119.3
C43 C44 C45 120.3(5)
C43 C44 H44 119.9
C45 C44 H44 119.9
C46 C45 C44 119.8(5)
C46 C45 H45 120.1
C44 C45 H45 120.1
C45 C46 C47 119.3(5)
C45 C46 H46 120.3
C47 C46 H46 120.3
C42 C47 C46 121.7(5)
C42 C47 H47 119.2
C46 C47 H47 119.2

loop_
_geom_bond_atom_site_label_1
_geom_bond_atom_site_label_2
_geom_bond_distance
I1 C16 2.081(4)
F21 C21 1.343(5)
F22 C22 1.329(5)
F24 C24 1.350(5)
F25 C25 1.330(5)
O29 C29 1.246(5)
N17 N18 1.371(5)
N17 C16 1.377(5)
N17 C20 1.423(5)
N18 N19 1.308(5)
N19 C15 1.384(5)
N26 C27 1.371(6)
N26 C31 1.387(5)
N26 C23 1.423(5)
C1 C2 1.382(6)
C1 C6 1.395(6)
C1 C15 1.475(6)
C2 C3 1.399(6)
C2 H2 0.9500
C3 C4 1.404(6)
C3 C7 1.542(6)
C4 C5 1.406(6)
C4 H4 0.9500
C5 C6 1.390(6)
C5 C11 1.540(6)
C6 H6 0.9500
C7 C9 1.538(6)
C7 C10 1.539(6)
C7 C8 1.542(6)
C8 H8A 0.9800
C8 H8B 0.9800
C8 H8C 0.9800
C9 H9A 0.9800
C9 H9B 0.9800
C9 H9C 0.9800
C10 H10A 0.9800
C10 H10B 0.9800
C10 H10C 0.9800
C11 C12 1.528(7)
C11 C14 1.532(6)
C11 C13 1.537(6)
C12 H12A 0.9800
C12 H12B 0.9800
C12 H12C 0.9800
C13 H13A 0.9800
C13 H13B 0.9800
C13 H13C 0.9800
C14 H14A 0.9800
C14 H14B 0.9800
C14 H14C 0.9800
C15 C16 1.366(6)
C20 C21 1.370(7)
C20 C25 1.395(6)
C21 C22 1.389(6)
C22 C23 1.398(6)
C23 C24 1.381(6)
C24 C25 1.380(6)
C27 C28 1.344(6)
C27 H27 0.9500
C28 C29 1.467(6)
C28 H28 0.9500
C29 C30 1.437(7)
C30 C31 1.350(6)
C30 H30 0.9500
C31 H31 0.9500
C41 C42 1.508(7)
C41 H41A 0.9800
C41 H41B 0.9800
C41 H41C 0.9800
C42 C47 1.392(7)
C42 C43 1.401(8)
C43 C44 1.364(8)
C43 H43 0.9500
C44 C45 1.399(8)
C44 H44 0.9500
C45 C46 1.373(8)
C45 H45 0.9500
C46 C47 1.394(7)
C46 H46 0.9500
C47 H47 0.9500

loop_
_geom_torsion_atom_site_label_1
_geom_torsion_atom_site_label_2
_geom_torsion_atom_site_label_3
_geom_torsion_atom_site_label_4
_geom_torsion
C16 N17 N18 N19 0.8(5)
C20 N17 N18 N19 176.8(4)
N17 N18 N19 C15 -1.2(5)
C6 C1 C2 C3 -1.2(7)
C15 C1 C2 C3 176.6(4)
C1 C2 C3 C4 0.0(6)
C1 C2 C3 C7 -179.6(4)
C2 C3 C4 C5 1.0(6)
C7 C3 C4 C5 -179.4(4)
C3 C4 C5 C6 -0.8(6)
C3 C4 C5 C11 -178.1(4)
C4 C5 C6 C1 -0.4(6)
C11 C5 C6 C1 176.8(4)
C2 C1 C6 C5 1.5(6)
C15 C1 C6 C5 -176.4(4)
C2 C3 C7 C9 -65.9(5)
C4 C3 C7 C9 114.6(5)
C2 C3 C7 C10 174.4(4)
C4 C3 C7 C10 -5.2(6)
C2 C3 C7 C8 53.9(5)
C4 C3 C7 C8 -125.6(4)
C6 C5 C11 C12 133.8(4)
C4 C5 C11 C12 -49.0(5)
C6 C5 C11 C14 13.0(6)
C4 C5 C11 C14 -169.8(4)
C6 C5 C11 C13 -107.1(5)
C4 C5 C11 C13 70.1(5)
N18 N19 C15 C16 1.2(5)
N18 N19 C15 C1 -179.4(4)
C2 C1 C15 C16 -45.2(7)
C6 C1 C15 C16 132.7(5)
C2 C1 C15 N19 135.5(4)
C6 C1 C15 N19 -46.6(6)
N19 C15 C16 N17 -0.6(5)
C1 C15 C16 N17 -180.0(4)
N19 C15 C16 I1 174.6(3)
C1 C15 C16 I1 -4.7(7)
N18 N17 C16 C15 -0.1(5)
C20 N17 C16 C15 -175.5(4)
N18 N17 C16 I1 -175.7(3)
C20 N17 C16 I1 8.9(7)
N18 N17 C20 C21 104.1(5)
C16 N17 C20 C21 -80.8(6)
N18 N17 C20 C25 -71.4(5)
C16 N17 C20 C25 103.7(5)
C25 C20 C21 F21 179.9(4)
N17 C20 C21 F21 4.4(6)
C25 C20 C21 C22 2.5(6)
N17 C20 C21 C22 -173.1(4)
F21 C21 C22 F22 -1.3(6)
C20 C21 C22 F22 176.2(4)
F21 C21 C22 C23 179.7(4)
C20 C21 C22 C23 -2.8(6)
F22 C22 C23 C24 -178.3(3)
C21 C22 C23 C24 0.7(6)
F22 C22 C23 N26 -0.5(6)
C21 C22 C23 N26 178.6(4)
C27 N26 C23 C24 -124.8(4)
C31 N26 C23 C24 58.0(6)
C27 N26 C23 C22 57.5(5)
C31 N26 C23 C22 -119.8(4)
C22 C23 C24 F24 -177.8(4)
N26 C23 C24 F24 4.4(6)
C22 C23 C24 C25 1.7(6)
N26 C23 C24 C25 -176.1(4)
F24 C24 C25 F25 -1.8(6)
C23 C24 C25 F25 178.8(4)
F24 C24 C25 C20 177.4(3)
C23 C24 C25 C20 -2.1(6)
C21 C20 C25 F25 179.1(4)
N17 C20 C25 F25 -5.3(6)
C21 C20 C25 C24 -0.1(6)
N17 C20 C25 C24 175.5(4)
C31 N26 C27 C28 0.7(6)
C23 N26 C27 C28 -176.5(4)
N26 C27 C28 C29 0.3(7)
C27 C28 C29 O29 177.3(4)
C27 C28 C29 C30 -1.5(6)
O29 C29 C30 C31 -176.9(4)
C28 C29 C30 C31 1.9(6)
C29 C30 C31 N26 -1.0(7)
C27 N26 C31 C30 -0.4(6)
C23 N26 C31 C30 176.9(4)
C47 C42 C43 C44 -1.7(7)
C41 C42 C43 C44 175.3(5)
C42 C43 C44 C45 0.0(7)
C43 C44 C45 C46 2.1(7)
C44 C45 C46 C47 -2.3(7)
C43 C42 C47 C46 1.5(7)
C41 C42 C47 C46 -175.5(5)
C45 C46 C47 C42 0.5(7)
